data_7707868
loop_
_publ_author_name
'Sun, Chen'
'Oswald, Victoria F.'
'Hill, Ethan A.'
'Ziller, Joseph W.'
'Borovik, A. S.'

_publ_section_title
;
 Investigation of iron-ammine and amido complexes within a
 C<sub>3</sub>-symmetrical phosphinic amido tripodal ligand.
;
_journal_issue 32
_journal_name_full 'Dalton transactions (Cambridge, England : 2003)'
_journal_page_first 11197
_journal_page_last 11205
_journal_paper_doi 10.1039/d1dt01032h
_journal_volume 50
_journal_year 2021
_chemical_absolute_configuration ad
_chemical_formula_sum 'C44 H49 Fe N5 O3.5 P3'
_chemical_formula_weight 852.64
_chemical_properties_physical Air-sensitive,Moisture-sensitive,Oxygen-sensitive
_space_group_crystal_system trigonal
_space_group_IT_number 143
_space_group_name_Hall 'P 3'
_space_group_name_H-M_alt 'P 3'
_atom_sites_solution_hydrogens mixed
_atom_sites_solution_primary direct
_atom_sites_solution_secondary difmap
_audit_creation_method SHELXL-2014/7
_audit_update_record
;
2021-01-02 deposited with the CCDC.	2021-07-20 downloaded from the CCDC.
;
_cell_angle_alpha 90
_cell_angle_beta 90
_cell_angle_gamma 120
_cell_formula_units_Z 2
_cell_length_a 17.2520(6)
_cell_length_b 17.2520(6)
_cell_length_c 8.2626(3)
_cell_measurement_reflns_used 9950
_cell_measurement_temperature 88(2)
_cell_measurement_theta_max 29.04
_cell_measurement_theta_min 2.36
_cell_volume 2129.74(13)
_computing_cell_refinement 'Bruker SAINT 8.34a, 2013'
_computing_data_collection 'Bruker APEX2 2014.11-0, 2014'
_computing_data_reduction 'Bruker SAINT 8.34a, 2013'
_computing_molecular_graphics 'Bruker SHELXTL'
_computing_publication_material 'Bruker SHELXTL'
_computing_structure_refinement 'SHELXL-2014/7 (Sheldrick, 2014)'
_computing_structure_solution 'Bruker SHELXTL 2014/4'
_diffrn_ambient_temperature 88(2)
_diffrn_measured_fraction_theta_full 1.000
_diffrn_measured_fraction_theta_max 0.954
_diffrn_measurement_device_type 'Bruker SMART APEX II CCD'
_diffrn_measurement_method '\f and \w scans'
_diffrn_radiation_type MoK\a
_diffrn_radiation_wavelength 0.71073
_diffrn_reflns_av_R_equivalents 0.0152
_diffrn_reflns_av_unetI/netI 0.0145
_diffrn_reflns_Laue_measured_fraction_full 1.000
_diffrn_reflns_Laue_measured_fraction_max 0.954
_diffrn_reflns_limit_h_max 23
_diffrn_reflns_limit_h_min -23
_diffrn_reflns_limit_k_max 22
_diffrn_reflns_limit_k_min -22
_diffrn_reflns_limit_l_max 11
_diffrn_reflns_limit_l_min -11
_diffrn_reflns_number 26581
_diffrn_reflns_point_group_measured_fraction_full 0.999
_diffrn_reflns_point_group_measured_fraction_max 0.927
_diffrn_reflns_theta_full 25.500
_diffrn_reflns_theta_max 29.147
_diffrn_reflns_theta_min 1.363
_diffrn_source 'fine-focus sealed tube'
_exptl_absorpt_coefficient_mu 0.514
_exptl_absorpt_correction_T_max 0.8016
_exptl_absorpt_correction_T_min 0.7752
_exptl_absorpt_correction_type multi-scan
_exptl_absorpt_process_details 'Bruker SADABS 2014/5'
_exptl_crystal_colour violet
_exptl_crystal_density_diffrn 1.330
_exptl_crystal_density_meas ?
_exptl_crystal_density_method not_measured
_exptl_crystal_description prism
_exptl_crystal_F_000 894
_exptl_crystal_recrystallization_method 'Re-crystallisation from solvent: dichloromethane, pentane'
_exptl_crystal_size_max 0.307
_exptl_crystal_size_mid 0.254
_exptl_crystal_size_min 0.222
_refine_diff_density_max 0.752
_refine_diff_density_min -0.254
_refine_diff_density_rms 0.050
_refine_ls_abs_structure_details
; 
 Flack x determined using 3370 quotients [(I+)-(I-)]/[(I+)+(I-)] 
 (Parsons, Flack and Wagner, Acta Cryst. B69 (2013) 249-259). 
;
_refine_ls_abs_structure_Flack -0.002(3)
_refine_ls_extinction_method none
_refine_ls_goodness_of_fit_ref 1.050
_refine_ls_hydrogen_treatment mixed
_refine_ls_matrix_type full
_refine_ls_number_parameters 347
_refine_ls_number_reflns 7144
_refine_ls_number_restraints 1
_refine_ls_restrained_S_all 1.050
_refine_ls_R_factor_all 0.0240
_refine_ls_R_factor_gt 0.0237
_refine_ls_shift/su_max 0.001
_refine_ls_shift/su_mean 0.000
_refine_ls_structure_factor_coef Fsqd
_refine_ls_weighting_details 'w=1/[\s^2^(Fo^2^)+(0.0379P)^2^+0.6678P] where P=(Fo^2^+2Fc^2^)/3'
_refine_ls_weighting_scheme calc
_refine_ls_wR_factor_gt 0.0626
_refine_ls_wR_factor_ref 0.0630
_reflns_Friedel_coverage 0.942
_reflns_Friedel_fraction_full 0.999
_reflns_Friedel_fraction_max 0.899
_reflns_number_gt 7061
_reflns_number_total 7144
_reflns_threshold_expression 'I > 2\s(I)'
_cod_data_source_file d1dt01032h2.cif
_cod_data_source_block asb551
_cod_depositor_comments
;
The following automatic conversions were performed:

data item '_exptl_crystal_density_meas' value 'not_measured' was
changed to '?' -- the value is perceived as not measured.

Automatic conversion script
Id: cif_fix_values 7556 2019-12-06 15:28:31Z antanas 

 Adding full bibliography for 7707868--7707872.cif.
;
_cod_original_cell_volume 2129.74(17)
_cod_original_formula_sum 'C44 H49 Fe N5 O3.50 P3'
_cod_database_code 7707868
_shelx_shelxl_version_number 2014/7
_shelx_space_group_comment
; 
The symmetry employed for this shelxl refinement is uniquely defined 
by the following loop, which should always be used as a source of 
symmetry information in preference to the above space-group names. 
They are only intended as comments. 
;
_shelx_estimated_absorpt_t_min 0.858
_shelx_estimated_absorpt_t_max 0.895
_exptl_absorpt_special_details
; 
Reflections not merged 
26581 Corrected reflections written to file asb551s.hkl 
Estimated minimum and maximum transmission:  0.7752  0.8016 
The ratio (0.9671) of these values is more reliable than their absolute values 
Additional spherical absorption correction applied with mu*r =  0.1500 
Lambda/2 correction factor = 0.00150 
;

loop_
_space_group_symop_operation_xyz
'x, y, z'
'-y, x-y, z'
'-x+y, -x, z'

loop_
_atom_site_label
_atom_site_type_symbol
_atom_site_fract_x
_atom_site_fract_y
_atom_site_fract_z
_atom_site_U_iso_or_equiv
_atom_site_adp_type
_atom_site_occupancy
_atom_site_site_symmetry_order
_atom_site_calc_flag
_atom_site_refinement_flags_posn
_atom_site_refinement_flags_adp
_atom_site_refinement_flags_occupancy
_atom_site_disorder_assembly
_atom_site_disorder_group
Fe1 Fe 1.0000 1.0000 -0.09309(5) 0.00865(10) Uani 1 3 d S T P . .
P1 P 0.78564(3) 0.87877(3) -0.18622(6) 0.01003(10) Uani 1 1 d . . . . .
O1 O 0.81538(10) 0.88804(10) -0.35890(17) 0.0132(3) Uani 1 1 d . . . . .
N1 N 1.0000 1.0000 0.1727(4) 0.0113(5) Uani 1 3 d S T P . .
N2 N 0.86767(11) 0.92986(11) -0.0560(2) 0.0112(3) Uani 1 1 d . . . . .
N5 N 1.0000 1.0000 -0.3419(4) 0.0121(6) Uani 1 3 d S T P . .
H5 H 0.9481(18) 0.9665(19) -0.371(4) 0.016(7) Uiso 1 1 d . . . . .
C1 C 0.90906(14) 0.97795(14) 0.2240(2) 0.0132(4) Uani 1 1 d . . . . .
H1A H 0.9031 1.0320 0.2172 0.016 Uiso 1 1 calc R U . . .
H1B H 0.8989 0.9571 0.3377 0.016 Uiso 1 1 calc R U . . .
C2 C 0.84013(14) 0.90509(14) 0.1151(2) 0.0134(4) Uani 1 1 d . . . . .
H2A H 0.8362 0.8471 0.1402 0.016 Uiso 1 1 calc R U . . .
H2B H 0.7805 0.8988 0.1332 0.016 Uiso 1 1 calc R U . . .
C3 C 0.72423(14) 0.76211(13) -0.1260(2) 0.0131(4) Uani 1 1 d . . . . .
C4 C 0.64555(14) 0.72354(15) -0.0349(3) 0.0181(4) Uani 1 1 d . . . . .
H4 H 0.6188 0.7581 -0.0061 0.022 Uiso 1 1 calc R U . . .
C5 C 0.60602(15) 0.63418(15) 0.0143(3) 0.0218(5) Uani 1 1 d . . . . .
H5A H 0.5522 0.6083 0.0753 0.026 Uiso 1 1 calc R U . . .
C6 C 0.64462(16) 0.58300(14) -0.0252(3) 0.0204(4) Uani 1 1 d . . . . .
H6 H 0.6174 0.5222 0.0079 0.024 Uiso 1 1 calc R U . . .
C7 C 0.72422(16) 0.62184(15) -0.1145(3) 0.0189(4) Uani 1 1 d . . . . .
H7 H 0.7516 0.5875 -0.1409 0.023 Uiso 1 1 calc R U . . .
C8 C 0.76340(15) 0.71037(14) -0.1646(3) 0.0165(4) Uani 1 1 d . . . . .
H8 H 0.8173 0.7360 -0.2256 0.020 Uiso 1 1 calc R U . . .
C9 C 0.70823(14) 0.92001(14) -0.1625(2) 0.0134(4) Uani 1 1 d . . . . .
C10 C 0.73027(16) 0.99654(15) -0.0709(3) 0.0178(4) Uani 1 1 d . . . . .
H10 H 0.7863 1.0269 -0.0167 0.021 Uiso 1 1 calc R U . . .
C11 C 0.67057(18) 1.02848(17) -0.0589(3) 0.0236(5) Uani 1 1 d . . . . .
H11 H 0.6859 1.0806 0.0031 0.028 Uiso 1 1 calc R U . . .
C12 C 0.58835(17) 0.98387(18) -0.1379(3) 0.0254(5) Uani 1 1 d . . . . .
H12 H 0.5470 1.0047 -0.1273 0.030 Uiso 1 1 calc R U . . .
C13 C 0.56649(16) 0.90904(18) -0.2320(3) 0.0255(5) Uani 1 1 d . . . . .
H13 H 0.5109 0.8797 -0.2879 0.031 Uiso 1 1 calc R U . . .
C14 C 0.62621(16) 0.87706(16) -0.2445(3) 0.0197(4) Uani 1 1 d . . . . .
H14 H 0.6112 0.8258 -0.3089 0.024 Uiso 1 1 calc R U . . .
Fe2 Fe 0.6667 0.3333 0.42820(5) 0.00900(10) Uani 1 3 d S T P . .
P2 P 0.50756(3) 0.37616(3) 0.33352(6) 0.01081(10) Uani 1 1 d . . . . .
O2 O 0.54026(10) 0.38683(10) 0.16230(18) 0.0143(3) Uani 1 1 d . . . . .
N6 N 0.6667 0.3333 0.6997(4) 0.0121(6) Uani 1 3 d S T P . .
N7 N 0.57378(11) 0.36791(12) 0.4660(2) 0.0116(3) Uani 1 1 d . . . . .
N10 N 0.6667 0.3333 0.1784(4) 0.0124(6) Uani 1 3 d S T P . .
H10A H 0.633(2) 0.353(2) 0.146(4) 0.026(8) Uiso 1 1 d . . . . .
C15 C 0.61254(14) 0.37379(14) 0.7511(2) 0.0150(4) Uani 1 1 d . . . . .
H15A H 0.6504 0.4398 0.7541 0.018 Uiso 1 1 calc R U . . .
H15B H 0.5883 0.3527 0.8611 0.018 Uiso 1 1 calc R U . . .
C16 C 0.53620(14) 0.34697(15) 0.6320(2) 0.0148(4) Uani 1 1 d . . . . .
H16A H 0.4928 0.2822 0.6418 0.018 Uiso 1 1 calc R U . . .
H16B H 0.5045 0.3803 0.6556 0.018 Uiso 1 1 calc R U . . .
C17 C 0.40110(13) 0.27414(14) 0.3574(2) 0.0128(4) Uani 1 1 d . . . . .
C18 C 0.33146(14) 0.26532(15) 0.4569(3) 0.0165(4) Uani 1 1 d . . . . .
H18 H 0.3341 0.3170 0.5033 0.020 Uiso 1 1 calc R U . . .
C19 C 0.25803(14) 0.18071(16) 0.4882(3) 0.0200(4) Uani 1 1 d . . . . .
H19 H 0.2101 0.1750 0.5533 0.024 Uiso 1 1 calc R U . . .
C20 C 0.25528(14) 0.10503(15) 0.4240(3) 0.0178(4) Uani 1 1 d . . . . .
H20 H 0.2064 0.0474 0.4487 0.021 Uiso 1 1 calc R U . . .
C21 C 0.32356(15) 0.11299(15) 0.3239(3) 0.0187(4) Uani 1 1 d . . . . .
H21 H 0.3208 0.0611 0.2784 0.022 Uiso 1 1 calc R U . . .
C22 C 0.39608(14) 0.19724(15) 0.2904(3) 0.0168(4) Uani 1 1 d . . . . .
H22 H 0.4426 0.2026 0.2215 0.020 Uiso 1 1 calc R U . . .
C23 C 0.49365(15) 0.46997(14) 0.3912(2) 0.0154(4) Uani 1 1 d . . . . .
C24 C 0.55829(17) 0.53864(16) 0.4858(3) 0.0229(5) Uani 1 1 d . . . . .
H24 H 0.6065 0.5333 0.5289 0.027 Uiso 1 1 calc R U . . .
C25 C 0.5530(2) 0.61541(18) 0.5181(4) 0.0319(6) Uani 1 1 d . . . . .
H25 H 0.5971 0.6618 0.5835 0.038 Uiso 1 1 calc R U . . .
C26 C 0.4832(2) 0.62367(18) 0.4548(4) 0.0333(6) Uani 1 1 d . . . . .
H26 H 0.4798 0.6759 0.4764 0.040 Uiso 1 1 calc R U . . .
C27 C 0.41831(19) 0.55602(18) 0.3597(3) 0.0284(5) Uani 1 1 d . . . . .
H27 H 0.3704 0.5619 0.3169 0.034 Uiso 1 1 calc R U . . .
C28 C 0.42357(16) 0.47908(16) 0.3270(3) 0.0212(4) Uani 1 1 d . . . . .
H28 H 0.3795 0.4330 0.2612 0.025 Uiso 1 1 calc R U . . .
O3 O 0.3333 0.6667 0.1144(5) 0.0403(9) Uiso 1 3 d S . P . .
C29 C 0.4168(7) 0.7146(7) 0.0319(12) 0.059(2) Uiso 0.4444 1 d . . P . .
C30 C 0.3679(6) 0.6769(9) -0.1714(12) 0.064(3) Uiso 0.4444 1 d . . P . .
C31 C 0.2584(8) 0.5924(8) -0.1190(14) 0.071(3) Uiso 0.4444 1 d . . P . .

loop_
_atom_site_aniso_label
_atom_site_aniso_U_11
_atom_site_aniso_U_22
_atom_site_aniso_U_33
_atom_site_aniso_U_23
_atom_site_aniso_U_13
_atom_site_aniso_U_12
Fe1 0.00946(13) 0.00946(13) 0.0070(2) 0.000 0.000 0.00473(7)
P1 0.0100(2) 0.0095(2) 0.0105(2) -0.00054(17) -0.00084(17) 0.00478(18)
O1 0.0147(7) 0.0138(7) 0.0107(6) -0.0016(5) -0.0015(5) 0.0068(6)
N1 0.0121(8) 0.0121(8) 0.0096(13) 0.000 0.000 0.0061(4)
N2 0.0103(7) 0.0134(8) 0.0084(7) 0.0003(6) -0.0001(6) 0.0047(6)
N5 0.0125(8) 0.0125(8) 0.0113(13) 0.000 0.000 0.0062(4)
C1 0.0139(9) 0.0173(9) 0.0088(8) 0.0004(7) 0.0015(7) 0.0081(8)
C2 0.0121(9) 0.0166(9) 0.0096(8) 0.0020(7) 0.0017(7) 0.0057(8)
C3 0.0133(9) 0.0110(9) 0.0136(9) 0.0000(7) -0.0021(7) 0.0051(7)
C4 0.0146(9) 0.0157(10) 0.0230(11) 0.0014(8) 0.0009(8) 0.0068(8)
C5 0.0157(10) 0.0178(10) 0.0250(11) 0.0046(9) 0.0017(8) 0.0034(9)
C6 0.0211(11) 0.0106(9) 0.0226(11) 0.0013(8) -0.0047(8) 0.0028(8)
C7 0.0239(11) 0.0131(9) 0.0204(10) -0.0025(8) -0.0027(8) 0.0097(9)
C8 0.0184(10) 0.0138(10) 0.0165(9) -0.0010(8) 0.0005(8) 0.0076(8)
C9 0.0138(9) 0.0143(9) 0.0141(9) 0.0029(7) 0.0014(7) 0.0085(8)
C10 0.0228(10) 0.0179(10) 0.0158(10) 0.0016(8) 0.0020(8) 0.0125(9)
C11 0.0359(13) 0.0275(12) 0.0181(10) 0.0039(9) 0.0083(9) 0.0240(11)
C12 0.0274(12) 0.0345(13) 0.0270(12) 0.0156(10) 0.0135(10) 0.0251(11)
C13 0.0167(10) 0.0308(13) 0.0321(13) 0.0123(10) 0.0027(9) 0.0143(10)
C14 0.0179(10) 0.0194(10) 0.0233(11) 0.0028(8) -0.0021(8) 0.0106(9)
Fe2 0.00953(14) 0.00953(14) 0.0079(2) 0.000 0.000 0.00477(7)
P2 0.0103(2) 0.0113(2) 0.0115(2) 0.00067(17) 0.00004(17) 0.00591(18)
O2 0.0143(7) 0.0164(7) 0.0127(7) 0.0032(5) 0.0009(5) 0.0079(6)
N6 0.0127(8) 0.0127(8) 0.0108(13) 0.000 0.000 0.0064(4)
N7 0.0112(7) 0.0147(8) 0.0097(7) 0.0010(6) 0.0006(6) 0.0072(7)
N10 0.0134(8) 0.0134(8) 0.0104(13) 0.000 0.000 0.0067(4)
C15 0.0179(10) 0.0189(10) 0.0108(9) -0.0024(7) 0.0006(7) 0.0111(8)
C16 0.0153(9) 0.0216(10) 0.0096(9) 0.0018(7) 0.0027(7) 0.0109(8)
C17 0.0115(9) 0.0146(9) 0.0113(9) 0.0020(7) -0.0008(7) 0.0057(7)
C18 0.0133(9) 0.0193(10) 0.0168(10) -0.0022(8) 0.0002(7) 0.0080(8)
C19 0.0116(9) 0.0265(11) 0.0156(10) -0.0022(8) 0.0019(7) 0.0049(9)
C20 0.0124(9) 0.0179(10) 0.0148(9) 0.0019(7) -0.0015(7) 0.0013(8)
C21 0.0168(10) 0.0142(9) 0.0215(10) -0.0013(8) -0.0004(8) 0.0051(8)
C22 0.0132(9) 0.0177(10) 0.0191(10) -0.0005(8) 0.0027(7) 0.0074(8)
C23 0.0184(10) 0.0137(9) 0.0158(9) 0.0033(7) 0.0040(8) 0.0094(8)
C24 0.0244(11) 0.0188(11) 0.0263(12) -0.0017(9) -0.0003(9) 0.0113(9)
C25 0.0393(15) 0.0192(12) 0.0364(14) -0.0061(10) -0.0001(11) 0.0140(11)
C26 0.0522(17) 0.0238(13) 0.0354(14) 0.0045(10) 0.0113(12) 0.0275(13)
C27 0.0369(14) 0.0325(13) 0.0311(13) 0.0087(10) 0.0070(11) 0.0287(12)
C28 0.0240(11) 0.0233(11) 0.0225(11) 0.0029(9) 0.0005(9) 0.0165(10)

loop_
_atom_type_symbol
_atom_type_description
_atom_type_scat_dispersion_real
_atom_type_scat_dispersion_imag
_atom_type_scat_source
C C 0.0033 0.0016 'International Tables Vol C Tables 4.2.6.8 and 6.1.1.4'
H H 0.0000 0.0000 'International Tables Vol C Tables 4.2.6.8 and 6.1.1.4'
N N 0.0061 0.0033 'International Tables Vol C Tables 4.2.6.8 and 6.1.1.4'
O O 0.0106 0.0060 'International Tables Vol C Tables 4.2.6.8 and 6.1.1.4'
P P 0.1023 0.0942 'International Tables Vol C Tables 4.2.6.8 and 6.1.1.4'
Fe Fe 0.3463 0.8444 'International Tables Vol C Tables 4.2.6.8 and 6.1.1.4'

loop_
_geom_angle_atom_site_label_1
_geom_angle_atom_site_label_2
_geom_angle_atom_site_label_3
_geom_angle
_geom_angle_site_symmetry_1
_geom_angle_site_symmetry_3
_geom_angle_publ_flag
N2 Fe1 N2 117.70(3) 3_675 2_765 ?
N2 Fe1 N2 117.70(3) 3_675 . ?
N2 Fe1 N2 117.70(3) 2_765 . ?
N2 Fe1 N5 98.81(5) 3_675 . ?
N2 Fe1 N5 98.81(5) 2_765 . ?
N2 Fe1 N5 98.81(5) . . ?
N2 Fe1 N1 81.19(5) 3_675 . ?
N2 Fe1 N1 81.19(5) 2_765 . ?
N2 Fe1 N1 81.19(5) . . ?
N5 Fe1 N1 180.0 . . ?
O1 P1 N2 114.23(9) . . ?
O1 P1 C9 109.99(9) . . ?
N2 P1 C9 108.99(9) . . ?
O1 P1 C3 111.03(9) . . ?
N2 P1 C3 106.55(9) . . ?
C9 P1 C3 105.66(10) . . ?
C1 N1 C1 112.15(12) 2_765 . ?
C1 N1 C1 112.15(12) 2_765 3_675 ?
C1 N1 C1 112.15(12) . 3_675 ?
C1 N1 Fe1 106.64(13) 2_765 . ?
C1 N1 Fe1 106.64(13) . . ?
C1 N1 Fe1 106.64(13) 3_675 . ?
C2 N2 P1 113.83(13) . . ?
C2 N2 Fe1 115.10(12) . . ?
P1 N2 Fe1 129.86(10) . . ?
N1 C1 C2 109.50(16) . . ?
N2 C2 C1 108.68(16) . . ?
C4 C3 C8 118.91(19) . . ?
C4 C3 P1 124.49(16) . . ?
C8 C3 P1 116.42(15) . . ?
C3 C4 C5 120.3(2) . . ?
C6 C5 C4 120.6(2) . . ?
C5 C6 C7 119.2(2) . . ?
C8 C7 C6 120.4(2) . . ?
C7 C8 C3 120.6(2) . . ?
C10 C9 C14 119.1(2) . . ?
C10 C9 P1 121.57(16) . . ?
C14 C9 P1 119.22(17) . . ?
C11 C10 C9 120.4(2) . . ?
C12 C11 C10 119.9(2) . . ?
C13 C12 C11 120.3(2) . . ?
C12 C13 C14 119.9(2) . . ?
C13 C14 C9 120.4(2) . . ?
N7 Fe2 N7 117.60(3) 2_655 . ?
N7 Fe2 N7 117.60(3) 2_655 3_665 ?
N7 Fe2 N7 117.60(3) . 3_665 ?
N7 Fe2 N10 99.00(5) 2_655 . ?
N7 Fe2 N10 99.00(5) . . ?
N7 Fe2 N10 99.00(5) 3_665 . ?
N7 Fe2 N6 81.00(5) 2_655 . ?
N7 Fe2 N6 81.00(5) . . ?
N7 Fe2 N6 81.00(5) 3_665 . ?
N10 Fe2 N6 180.0 . . ?
O2 P2 N7 113.88(9) . . ?
O2 P2 C17 111.02(9) . . ?
N7 P2 C17 104.79(9) . . ?
O2 P2 C23 110.34(9) . . ?
N7 P2 C23 108.11(10) . . ?
C17 P2 C23 108.44(10) . . ?
C15 N6 C15 112.13(12) 2_655 3_665 ?
C15 N6 C15 112.13(12) 2_655 . ?
C15 N6 C15 112.13(12) 3_665 . ?
C15 N6 Fe2 106.66(14) 2_655 . ?
C15 N6 Fe2 106.66(14) 3_665 . ?
C15 N6 Fe2 106.66(14) . . ?
C16 N7 P2 113.58(13) . . ?
C16 N7 Fe2 113.00(13) . . ?
P2 N7 Fe2 128.38(10) . . ?
N6 C15 C16 109.02(17) . . ?
N7 C16 C15 108.55(16) . . ?
C22 C17 C18 119.09(19) . . ?
C22 C17 P2 115.49(15) . . ?
C18 C17 P2 124.62(16) . . ?
C19 C18 C17 120.2(2) . . ?
C20 C19 C18 119.9(2) . . ?
C19 C20 C21 120.4(2) . . ?
C20 C21 C22 119.8(2) . . ?
C21 C22 C17 120.6(2) . . ?
C24 C23 C28 119.1(2) . . ?
C24 C23 P2 119.99(17) . . ?
C28 C23 P2 120.52(17) . . ?
C23 C24 C25 120.6(2) . . ?
C26 C25 C24 119.9(3) . . ?
C25 C26 C27 120.4(2) . . ?
C26 C27 C28 119.9(2) . . ?
C23 C28 C27 120.1(2) . . ?
C29 O3 C29 99.0(6) . 2_665 ?
C29 O3 C29 99.0(6) . 3_565 ?
C29 O3 C29 99.0(6) 2_665 3_565 ?
O3 C29 C31 106.7(8) . 2_665 ?
O3 C29 C30 94.6(6) . . ?
C31 C29 C30 29.0(6) 2_665 . ?
C31 C30 C30 117(2) 2_665 3_565 ?
C31 C30 C30 151.4(11) 2_665 2_665 ?
C30 C30 C30 60.000(5) 3_565 2_665 ?
C31 C30 C31 127.5(15) 2_665 3_565 ?
C30 C30 C31 87.1(13) 3_565 3_565 ?
C30 C30 C31 31.1(12) 2_665 3_565 ?
C31 C30 C31 108.6(12) 2_665 . ?
C30 C30 C31 14.2(5) 3_565 . ?
C30 C30 C31 61.7(12) 2_665 . ?
C31 C30 C31 83.9(6) 3_565 . ?
C31 C30 C29 51.6(10) 2_665 . ?
C30 C30 C29 114.5(5) 3_565 . ?
C30 C30 C29 101.7(9) 2_665 . ?
C31 C30 C29 76.4(8) 3_565 . ?
C31 C30 C29 100.3(7) . . ?
C30 C31 C29 99.5(13) 3_565 3_565 ?
C30 C31 C30 31.5(12) 3_565 2_665 ?
C29 C31 C30 103.6(10) 3_565 2_665 ?
C30 C31 C30 14.4(6) 3_565 . ?
C29 C31 C30 86.3(8) 3_565 . ?
C30 C31 C30 31.2(5) 2_665 . ?

loop_
_geom_bond_atom_site_label_1
_geom_bond_atom_site_label_2
_geom_bond_distance
_geom_bond_site_symmetry_2
_geom_bond_publ_flag
Fe1 N2 2.0020(17) 3_675 ?
Fe1 N2 2.0020(17) 2_765 ?
Fe1 N2 2.0020(17) . ?
Fe1 N5 2.056(3) . ?
Fe1 N1 2.196(3) . ?
P1 O1 1.4974(15) . ?
P1 N2 1.6403(17) . ?
P1 C9 1.811(2) . ?
P1 C3 1.813(2) . ?
N1 C1 1.479(2) 2_765 ?
N1 C1 1.479(2) . ?
N1 C1 1.479(2) 3_675 ?
N2 C2 1.484(2) . ?
C1 C2 1.520(3) . ?
C3 C4 1.396(3) . ?
C3 C8 1.400(3) . ?
C4 C5 1.398(3) . ?
C5 C6 1.385(3) . ?
C6 C7 1.399(3) . ?
C7 C8 1.389(3) . ?
C9 C10 1.399(3) . ?
C9 C14 1.401(3) . ?
C10 C11 1.394(3) . ?
C11 C12 1.392(4) . ?
C12 C13 1.388(4) . ?
C13 C14 1.395(3) . ?
Fe2 N7 1.9942(17) 2_655 ?
Fe2 N7 1.9942(17) . ?
Fe2 N7 1.9942(17) 3_665 ?
Fe2 N10 2.064(3) . ?
Fe2 N6 2.244(3) . ?
P2 O2 1.4999(15) . ?
P2 N7 1.6388(17) . ?
P2 C17 1.810(2) . ?
P2 C23 1.814(2) . ?
N6 C15 1.480(2) 2_655 ?
N6 C15 1.480(2) 3_665 ?
N6 C15 1.480(2) . ?
N7 C16 1.483(2) . ?
C15 C16 1.519(3) . ?
C17 C22 1.400(3) . ?
C17 C18 1.400(3) . ?
C18 C19 1.398(3) . ?
C19 C20 1.388(3) . ?
C20 C21 1.389(3) . ?
C21 C22 1.391(3) . ?
C23 C24 1.392(3) . ?
C23 C28 1.399(3) . ?
C24 C25 1.398(3) . ?
C25 C26 1.383(4) . ?
C26 C27 1.388(4) . ?
C27 C28 1.401(3) . ?
O3 C29 1.425(10) . ?
O3 C29 1.425(10) 2_665 ?
O3 C29 1.425(10) 3_565 ?
C29 C31 1.466(15) 2_665 ?
C29 C30 1.846(14) . ?
C30 C31 0.906(14) 2_665 ?
C30 C30 0.918(15) 3_565 ?
C30 C30 0.918(15) 2_665 ?
C30 C31 1.558(19) 3_565 ?
C30 C31 1.768(16) . ?
C31 C30 0.906(14) 3_565 ?
C31 C29 1.466(15) 3_565 ?
C31 C30 1.559(19) 2_665 ?

loop_
_geom_hbond_atom_site_label_D
_geom_hbond_atom_site_label_H
_geom_hbond_atom_site_label_A
_geom_hbond_distance_DH
_geom_hbond_distance_HA
_geom_hbond_distance_DA
_geom_hbond_angle_DHA
_geom_hbond_site_symmetry_A
N5 H5 O1 0.82(3) 2.00(3) 2.7827(15) 160(3) .
N10 H10A O2 0.86(3) 1.95(3) 2.7638(15) 157(3) .
